data_4066756
loop_
_publ_author_name
'Jordan, Markus'
'Saak, Wolfgang'
'Haase, Detlev'
'Beckhaus, R\"udiger'

_publ_section_title
;
 Bridging Azines in the Coordination Sphere of Low-Valent Vanadocene
 Derivatives&#x2020;
;
_journal_issue 22
_journal_name_full Organometallics
_journal_page_first 5859
_journal_paper_doi 10.1021/om100612e
_journal_volume 29
_journal_year 2010
_chemical_formula_sum 'C22 H18 N2 V'
_chemical_formula_weight 361.32
_chemical_name_systematic
; 
 ? 
;
_space_group_IT_number 2
_symmetry_cell_setting triclinic
_symmetry_space_group_name_Hall '-P 1'
_symmetry_space_group_name_H-M 'P -1'
_atom_sites_solution_hydrogens geom
_atom_sites_solution_primary direct
_atom_sites_solution_secondary difmap
_audit_creation_method SHELXL-97
_cell_angle_alpha 89.351(15)
_cell_angle_beta 87.114(13)
_cell_angle_gamma 75.525(12)
_cell_formula_units_Z 4
_cell_length_a 7.9771(7)
_cell_length_b 14.1609(17)
_cell_length_c 15.860(2)
_cell_measurement_temperature 153(2)
_cell_volume 1732.5(4)
_computing_cell_refinement 'IPDS (Stoe, 1999)'
_computing_data_collection 'IPDS (Stoe, 1999)'
_computing_data_reduction 'XRED (Stoe, 1997)'
_computing_molecular_graphics 'Ortep-3 for Windows (Farrugia, 1997)'
_computing_publication_material 'SHELX-97 (Sheldrick, 1997)'
_computing_structure_refinement 'SHELXL-97 (Sheldrick, 1997)'
_computing_structure_solution 'SHELXS-97 (Sheldrick, 1990)'
_diffrn_ambient_temperature 153(2)
_diffrn_measured_fraction_theta_full 0.940
_diffrn_measured_fraction_theta_max 0.928
_diffrn_measurement_device_type 'Stoe IPDS'
_diffrn_radiation_monochromator graphite
_diffrn_radiation_source 'fine-focus sealed tube'
_diffrn_radiation_type MoK\a
_diffrn_radiation_wavelength 0.71073
_diffrn_reflns_av_R_equivalents 0.0671
_diffrn_reflns_av_sigmaI/netI 0.1133
_diffrn_reflns_limit_h_max 9
_diffrn_reflns_limit_h_min -9
_diffrn_reflns_limit_k_max 17
_diffrn_reflns_limit_k_min -17
_diffrn_reflns_limit_l_max 19
_diffrn_reflns_limit_l_min -19
_diffrn_reflns_number 21785
_diffrn_reflns_theta_full 25.00
_diffrn_reflns_theta_max 26.20
_diffrn_reflns_theta_min 2.69
_exptl_absorpt_coefficient_mu 0.578
_exptl_absorpt_correction_T_max 0.9661
_exptl_absorpt_correction_T_min 0.8233
_exptl_absorpt_correction_type numerical
_exptl_absorpt_process_details 'XRED (Stoe, 1997)'
_exptl_crystal_colour black
_exptl_crystal_density_diffrn 1.385
_exptl_crystal_density_method 'not measured'
_exptl_crystal_description plate
_exptl_crystal_F_000 748
_exptl_crystal_size_max 0.35
_exptl_crystal_size_mid 0.15
_exptl_crystal_size_min 0.06
_refine_diff_density_max 0.237
_refine_diff_density_min -0.274
_refine_diff_density_rms 0.050
_refine_ls_extinction_method none
_refine_ls_goodness_of_fit_ref 0.695
_refine_ls_hydrogen_treatment constr
_refine_ls_matrix_type full
_refine_ls_number_parameters 451
_refine_ls_number_reflns 6455
_refine_ls_number_restraints 0
_refine_ls_restrained_S_all 0.695
_refine_ls_R_factor_all 0.0708
_refine_ls_R_factor_gt 0.0302
_refine_ls_shift/su_max 0.001
_refine_ls_shift/su_mean 0.000
_refine_ls_structure_factor_coef Fsqd
_refine_ls_weighting_details 'calc w=1/[\s^2^(Fo^2^)+(0.0132P)^2^+0.0000P] where P=(Fo^2^+2Fc^2^)/3'
_refine_ls_weighting_scheme calc
_refine_ls_wR_factor_gt 0.0490
_refine_ls_wR_factor_ref 0.0536
_reflns_number_gt 3597
_reflns_number_total 6455
_reflns_threshold_expression >2sigma(I)
_cod_data_source_file om100612e_si_002.cif
_cod_data_source_block 12
_cod_original_sg_symbol_H-M P-1
_cod_database_code 4066756

loop_
_symmetry_equiv_pos_as_xyz
'x, y, z'
'-x, -y, -z'

loop_
_atom_site_label
_atom_site_type_symbol
_atom_site_fract_x
_atom_site_fract_y
_atom_site_fract_z
_atom_site_U_iso_or_equiv
_atom_site_adp_type
_atom_site_occupancy
_atom_site_symmetry_multiplicity
_atom_site_calc_flag
_atom_site_refinement_flags
V1 V 0.14995(5) 0.32880(3) 0.65074(2) 0.01597(10) Uani 1 1 d .
N1 N 0.5275(3) 0.13125(14) 0.96105(12) 0.0318(5) Uani 1 1 d .
N2 N 0.7549(3) 0.04499(13) 0.45997(12) 0.0269(5) Uani 1 1 d .
C1 C 0.3453(3) 0.22902(14) 0.71624(13) 0.0184(5) Uani 1 1 d .
C2 C 0.3777(3) 0.21896(14) 0.63588(13) 0.0170(5) Uani 1 1 d .
C3 C 0.4148(4) 0.09203(17) 0.92146(15) 0.0298(6) Uani 1 1 d .
H3 H 0.3768 0.0406 0.9490 0.036 Uiso 1 1 calc R
C4 C 0.3513(3) 0.12184(15) 0.84362(14) 0.0238(6) Uani 1 1 d .
H4 H 0.2694 0.0924 0.8201 0.029 Uiso 1 1 calc R
C5 C 0.4071(3) 0.19523(15) 0.79911(13) 0.0190(5) Uani 1 1 d .
C6 C 0.5240(3) 0.23584(17) 0.83960(15) 0.0302(6) Uani 1 1 d .
H6 H 0.5669 0.2861 0.8129 0.036 Uiso 1 1 calc R
C7 C 0.5772(4) 0.20270(18) 0.91883(16) 0.0354(7) Uani 1 1 d .
H7 H 0.6547 0.2330 0.9451 0.042 Uiso 1 1 calc R
C8 C 0.7887(3) 0.05604(17) 0.54088(15) 0.0274(6) Uani 1 1 d .
H8 H 0.9001 0.0238 0.5591 0.033 Uiso 1 1 calc R
C9 C 0.6713(3) 0.11148(16) 0.59944(14) 0.0228(6) Uani 1 1 d .
H9 H 0.7035 0.1165 0.6557 0.027 Uiso 1 1 calc R
C10 C 0.5068(3) 0.15966(14) 0.57605(13) 0.0175(5) Uani 1 1 d .
C11 C 0.4707(3) 0.14967(16) 0.49179(14) 0.0248(6) Uani 1 1 d .
H11 H 0.3610 0.1821 0.4716 0.030 Uiso 1 1 calc R
C12 C 0.5959(4) 0.09212(17) 0.43802(15) 0.0283(6) Uani 1 1 d .
H12 H 0.5670 0.0856 0.3814 0.034 Uiso 1 1 calc R
C13 C 0.2820(3) 0.43439(15) 0.71457(15) 0.0231(6) Uani 1 1 d .
H13 H 0.3441 0.4163 0.7642 0.028 Uiso 1 1 calc R
C14 C 0.1049(3) 0.47976(15) 0.71181(14) 0.0206(6) Uani 1 1 d .
H14 H 0.0255 0.4974 0.7591 0.025 Uiso 1 1 calc R
C15 C 0.0654(3) 0.49456(15) 0.62575(14) 0.0216(6) Uani 1 1 d .
H15 H -0.0447 0.5251 0.6051 0.026 Uiso 1 1 calc R
C16 C 0.2187(3) 0.45585(15) 0.57610(15) 0.0234(6) Uani 1 1 d .
H16 H 0.2291 0.4543 0.5162 0.028 Uiso 1 1 calc R
C17 C 0.3526(3) 0.42019(16) 0.63074(15) 0.0235(6) Uani 1 1 d .
H17 H 0.4703 0.3914 0.6143 0.028 Uiso 1 1 calc R
C18 C -0.0132(3) 0.22341(16) 0.69460(16) 0.0281(6) Uani 1 1 d .
H18 H 0.0141 0.1846 0.7437 0.034 Uiso 1 1 calc R
C19 C -0.1235(3) 0.31756(16) 0.69194(15) 0.0250(6) Uani 1 1 d .
H19 H -0.1833 0.3538 0.7392 0.030 Uiso 1 1 calc R
C20 C -0.1304(3) 0.34920(16) 0.60787(15) 0.0261(6) Uani 1 1 d .
H20 H -0.1971 0.4099 0.5881 0.031 Uiso 1 1 calc R
C21 C -0.0209(3) 0.27494(18) 0.55763(16) 0.0301(6) Uani 1 1 d .
H21 H 0.0012 0.2774 0.4983 0.036 Uiso 1 1 calc R
C22 C 0.0497(3) 0.19669(16) 0.61115(16) 0.0294(6) Uani 1 1 d .
H22 H 0.1263 0.1364 0.5941 0.035 Uiso 1 1 calc R
V2 V 1.03429(5) 0.15982(3) 0.19163(2) 0.01690(11) Uani 1 1 d .
N3 N 0.3910(3) 0.41642(13) 0.37110(12) 0.0268(5) Uani 1 1 d .
N4 N 0.8757(3) 0.44994(16) -0.10172(13) 0.0410(6) Uani 1 1 d .
C23 C 0.8229(3) 0.28198(14) 0.20355(13) 0.0174(5) Uani 1 1 d .
C24 C 0.8930(3) 0.28342(15) 0.12826(13) 0.0190(5) Uani 1 1 d .
C25 C 0.5391(3) 0.36067(16) 0.39915(15) 0.0289(6) Uani 1 1 d .
H25 H 0.5474 0.3517 0.4584 0.035 Uiso 1 1 calc R
C26 C 0.6811(3) 0.31518(15) 0.34761(14) 0.0245(6) Uani 1 1 d .
H26 H 0.7812 0.2753 0.3716 0.029 Uiso 1 1 calc R
C27 C 0.6766(3) 0.32805(14) 0.26019(13) 0.0166(5) Uani 1 1 d .
C28 C 0.5217(3) 0.38573(16) 0.23076(15) 0.0212(6) Uani 1 1 d .
H28 H 0.5097 0.3964 0.1719 0.025 Uiso 1 1 calc R
C29 C 0.3861(3) 0.42722(16) 0.28713(16) 0.0240(6) Uani 1 1 d .
H29 H 0.2828 0.4659 0.2649 0.029 Uiso 1 1 calc R
C30 C 0.9802(4) 0.35997(19) -0.09421(15) 0.0379(7) Uani 1 1 d .
H30 H 1.0521 0.3328 -0.1419 0.046 Uiso 1 1 calc R
C31 C 0.9898(3) 0.30407(17) -0.02101(14) 0.0291(6) Uani 1 1 d .
H31 H 1.0668 0.2410 -0.0200 0.035 Uiso 1 1 calc R
C32 C 0.8867(3) 0.34040(15) 0.05089(13) 0.0209(5) Uani 1 1 d .
C33 C 0.7805(3) 0.43529(16) 0.04381(15) 0.0309(6) Uani 1 1 d .
H33 H 0.7095 0.4652 0.0909 0.037 Uiso 1 1 calc R
C34 C 0.7792(4) 0.48527(18) -0.03186(16) 0.0386(7) Uani 1 1 d .
H34 H 0.7049 0.5490 -0.0345 0.046 Uiso 1 1 calc R
C35 C 1.1491(3) 0.25599(17) 0.27516(15) 0.0264(6) Uani 1 1 d .
H35 H 1.0767 0.3082 0.3072 0.032 Uiso 1 1 calc R
C36 C 1.2169(3) 0.26247(19) 0.19169(16) 0.0323(7) Uani 1 1 d .
H36 H 1.1983 0.3195 0.1578 0.039 Uiso 1 1 calc R
C37 C 1.3170(3) 0.1691(2) 0.16810(17) 0.0369(7) Uani 1 1 d .
H37 H 1.3771 0.1516 0.1151 0.044 Uiso 1 1 calc R
C38 C 1.3120(3) 0.10635(19) 0.23672(17) 0.0348(7) Uani 1 1 d .
H38 H 1.3701 0.0391 0.2385 0.042 Uiso 1 1 calc R
C39 C 1.2070(3) 0.15960(17) 0.30235(15) 0.0295(6) Uani 1 1 d .
H39 H 1.1801 0.1346 0.3558 0.035 Uiso 1 1 calc R
C40 C 1.0749(3) -0.00769(16) 0.19055(15) 0.0266(6) Uani 1 1 d .
H40 H 1.1792 -0.0513 0.2069 0.032 Uiso 1 1 calc R
C41 C 0.9298(4) 0.03357(16) 0.24458(16) 0.0271(6) Uani 1 1 d .
H41 H 0.9202 0.0242 0.3039 0.033 Uiso 1 1 calc R
C42 C 0.8025(3) 0.09083(16) 0.19512(16) 0.0280(6) Uani 1 1 d .
H42 H 0.6903 0.1263 0.2149 0.034 Uiso 1 1 calc R
C43 C 0.8697(3) 0.08679(16) 0.11030(15) 0.0274(6) Uani 1 1 d .
H43 H 0.8107 0.1189 0.0634 0.033 Uiso 1 1 calc R
C44 C 1.0389(4) 0.02679(16) 0.10824(15) 0.0275(6) Uani 1 1 d .
H44 H 1.1156 0.0120 0.0598 0.033 Uiso 1 1 calc R

loop_
_atom_site_aniso_label
_atom_site_aniso_U_11
_atom_site_aniso_U_22
_atom_site_aniso_U_33
_atom_site_aniso_U_23
_atom_site_aniso_U_13
_atom_site_aniso_U_12
V1 0.0160(3) 0.0142(2) 0.0171(2) 0.00024(16) -0.00035(17) -0.00274(18)
N1 0.0325(16) 0.0382(12) 0.0249(11) 0.0059(9) -0.0091(10) -0.0077(10)
N2 0.0266(15) 0.0272(11) 0.0245(12) -0.0050(9) 0.0019(9) -0.0025(10)
C1 0.0153(15) 0.0183(11) 0.0200(12) 0.0024(9) -0.0024(10) -0.0011(10)
C2 0.0155(15) 0.0156(11) 0.0195(12) 0.0014(9) -0.0020(10) -0.0027(9)
C3 0.0322(19) 0.0286(13) 0.0274(14) 0.0095(11) -0.0020(12) -0.0057(12)
C4 0.0269(17) 0.0222(12) 0.0227(13) 0.0025(10) -0.0051(11) -0.0061(11)
C5 0.0167(15) 0.0165(11) 0.0189(12) -0.0021(9) 0.0024(10) 0.0046(10)
C6 0.0289(18) 0.0325(13) 0.0325(14) 0.0135(11) -0.0107(12) -0.0123(12)
C7 0.035(2) 0.0366(14) 0.0384(15) 0.0071(13) -0.0194(13) -0.0137(13)
C8 0.0167(18) 0.0319(14) 0.0299(15) -0.0013(11) -0.0014(11) 0.0013(11)
C9 0.0157(16) 0.0295(13) 0.0212(13) -0.0023(10) -0.0039(10) -0.0012(11)
C10 0.0212(17) 0.0140(11) 0.0174(12) -0.0011(9) 0.0011(10) -0.0048(10)
C11 0.0195(17) 0.0297(13) 0.0223(13) -0.0016(10) -0.0047(10) 0.0000(11)
C12 0.0266(19) 0.0356(14) 0.0193(13) -0.0048(11) -0.0028(11) -0.0011(12)
C13 0.0284(19) 0.0180(12) 0.0245(13) -0.0005(10) -0.0096(11) -0.0070(11)
C14 0.0250(17) 0.0144(11) 0.0218(13) -0.0033(9) 0.0036(10) -0.0046(10)
C15 0.0213(17) 0.0142(11) 0.0286(14) 0.0012(10) -0.0032(11) -0.0027(10)
C16 0.0309(18) 0.0196(11) 0.0203(13) 0.0035(10) 0.0021(11) -0.0086(11)
C17 0.0147(17) 0.0217(12) 0.0352(15) -0.0022(11) 0.0043(11) -0.0074(11)
C18 0.0240(18) 0.0222(12) 0.0412(16) 0.0083(11) -0.0017(12) -0.0118(11)
C19 0.0167(16) 0.0230(12) 0.0354(15) -0.0014(11) 0.0051(11) -0.0062(10)
C20 0.0178(17) 0.0202(12) 0.0408(16) 0.0035(11) -0.0087(11) -0.0042(10)
C21 0.0239(19) 0.0414(15) 0.0286(14) -0.0057(12) -0.0062(12) -0.0137(13)
C22 0.0216(17) 0.0173(12) 0.0505(17) -0.0108(12) -0.0054(12) -0.0058(11)
V2 0.0159(3) 0.0166(2) 0.0177(2) -0.00274(17) -0.00164(18) -0.00291(18)
N3 0.0248(15) 0.0241(10) 0.0297(12) -0.0026(9) 0.0065(9) -0.0044(9)
N4 0.0411(18) 0.0477(14) 0.0258(12) 0.0132(10) 0.0041(11) 0.0031(12)
C23 0.0169(15) 0.0152(11) 0.0193(12) 0.0006(9) -0.0027(10) -0.0022(9)
C24 0.0179(16) 0.0187(11) 0.0193(12) -0.0025(9) -0.0024(10) -0.0018(10)
C25 0.0330(19) 0.0273(13) 0.0241(13) -0.0013(11) 0.0081(12) -0.0050(12)
C26 0.0257(17) 0.0206(12) 0.0239(13) 0.0015(10) 0.0008(11) -0.0001(11)
C27 0.0166(16) 0.0121(10) 0.0216(12) -0.0028(9) -0.0001(10) -0.0045(10)
C28 0.0217(17) 0.0213(12) 0.0219(13) -0.0012(10) -0.0010(11) -0.0079(11)
C29 0.0158(17) 0.0186(12) 0.0369(16) -0.0036(11) -0.0001(11) -0.0031(11)
C30 0.041(2) 0.0454(16) 0.0221(14) 0.0038(12) 0.0053(12) -0.0032(13)
C31 0.0334(18) 0.0289(13) 0.0206(13) 0.0004(10) 0.0042(11) -0.0008(11)
C32 0.0211(16) 0.0206(11) 0.0205(12) 0.0014(10) -0.0003(10) -0.0044(10)
C33 0.0338(19) 0.0271(13) 0.0267(14) 0.0024(11) 0.0077(11) -0.0003(12)
C34 0.041(2) 0.0341(15) 0.0319(16) 0.0107(12) 0.0042(13) 0.0055(13)
C35 0.0248(17) 0.0270(13) 0.0296(14) -0.0090(11) -0.0047(11) -0.0091(11)
C36 0.0299(19) 0.0397(15) 0.0359(16) 0.0045(12) -0.0091(13) -0.0234(13)
C37 0.0178(18) 0.0582(18) 0.0367(16) -0.0165(14) 0.0031(12) -0.0136(14)
C38 0.0212(18) 0.0308(14) 0.0500(18) -0.0085(13) -0.0141(13) 0.0005(12)
C39 0.0274(18) 0.0370(14) 0.0265(14) 0.0019(11) -0.0137(11) -0.0101(12)
C40 0.0299(18) 0.0147(11) 0.0342(15) -0.0011(10) -0.0112(12) -0.0019(11)
C41 0.039(2) 0.0229(12) 0.0245(14) 0.0008(11) -0.0040(13) -0.0168(12)
C42 0.0164(17) 0.0245(13) 0.0450(16) -0.0085(12) -0.0020(12) -0.0084(11)
C43 0.0357(19) 0.0207(12) 0.0290(14) -0.0015(11) -0.0173(12) -0.0099(12)
C44 0.0367(19) 0.0219(12) 0.0239(13) -0.0100(10) -0.0004(11) -0.0073(12)

loop_
_atom_type_symbol
_atom_type_description
_atom_type_scat_dispersion_real
_atom_type_scat_dispersion_imag
_atom_type_scat_source
C C 0.0033 0.0016 'International Tables Vol C Tables 4.2.6.8 and 6.1.1.4'
H H 0.0000 0.0000 'International Tables Vol C Tables 4.2.6.8 and 6.1.1.4'
N N 0.0061 0.0033 'International Tables Vol C Tables 4.2.6.8 and 6.1.1.4'
V V 0.3005 0.5294 'International Tables Vol C Tables 4.2.6.8 and 6.1.1.4'

loop_
_geom_angle_atom_site_label_1
_geom_angle_atom_site_label_2
_geom_angle_atom_site_label_3
_geom_angle
C2 V1 C1 35.67(8)
C2 V1 C19 129.34(8)
C1 V1 C19 112.47(9)
C2 V1 C18 93.70(9)
C1 V1 C18 82.48(9)
C19 V1 C18 35.66(8)
C2 V1 C14 129.34(9)
C1 V1 C14 108.47(8)
C19 V1 C14 91.95(8)
C18 V1 C14 120.68(9)
C2 V1 C13 93.87(9)
C1 V1 C13 79.10(8)
C19 V1 C13 122.09(9)
C18 V1 C13 136.22(9)
C14 V1 C13 35.50(8)
C2 V1 C16 102.26(9)
C1 V1 C16 119.72(9)
C19 V1 C16 125.90(9)
C18 V1 C16 157.32(9)
C14 V1 C16 59.66(8)
C13 V1 C16 59.26(8)
C2 V1 C15 136.44(9)
C1 V1 C15 138.07(8)
C19 V1 C15 94.08(9)
C18 V1 C15 129.72(9)
C14 V1 C15 35.86(8)
C13 V1 C15 59.12(9)
C16 V1 C15 35.61(8)
C2 V1 C22 77.59(9)
C1 V1 C22 87.73(8)
C19 V1 C22 59.19(8)
C18 V1 C22 35.70(8)
C14 V1 C22 150.93(9)
C13 V1 C22 166.10(9)
C16 V1 C22 132.91(9)
C15 V1 C22 134.20(9)
C2 V1 C21 100.14(9)
C1 V1 C21 121.38(9)
C19 V1 C21 59.22(9)
C18 V1 C21 59.35(9)
C14 V1 C21 128.57(9)
C13 V1 C21 158.52(9)
C16 V1 C21 101.53(9)
C15 V1 C21 99.85(9)
C22 V1 C21 35.38(8)
C2 V1 C17 79.11(9)
C1 V1 C17 85.65(9)
C19 V1 C17 150.36(8)
C18 V1 C17 167.30(9)
C14 V1 C17 59.28(8)
C13 V1 C17 35.64(8)
C16 V1 C17 35.25(8)
C15 V1 C17 58.87(9)
C22 V1 C17 148.39(9)
C21 V1 C17 131.92(9)
C2 V1 C20 134.43(8)
C1 V1 C20 141.33(9)
C19 V1 C20 35.41(8)
C18 V1 C20 59.14(9)
C14 V1 C20 96.13(8)
C13 V1 C20 131.43(8)
C16 V1 C20 98.29(9)
C15 V1 C20 77.68(8)
C22 V1 C20 58.88(8)
C21 V1 C20 35.48(8)
C17 V1 C20 132.98(9)
C7 N1 C3 115.1(2)
C12 N2 C8 115.2(2)
C2 C1 C5 144.7(2)
C2 C1 V1 70.09(14)
C5 C1 V1 145.14(16)
C1 C2 C10 139.5(2)
C1 C2 V1 74.24(14)
C10 C2 V1 146.28(16)
N1 C3 C4 124.2(2)
C3 C4 C5 120.2(2)
C6 C5 C4 115.8(2)
C6 C5 C1 121.7(2)
C4 C5 C1 122.5(2)
C7 C6 C5 119.8(2)
N1 C7 C6 124.9(2)
N2 C8 C9 124.1(2)
C8 C9 C10 120.1(2)
C9 C10 C11 116.3(2)
C9 C10 C2 122.14(19)
C11 C10 C2 121.5(2)
C12 C11 C10 119.4(2)
N2 C12 C11 124.8(2)
C14 C13 C17 108.3(2)
C14 C13 V1 71.96(12)
C17 C13 V1 72.79(13)
C13 C14 C15 107.6(2)
C13 C14 V1 72.55(12)
C15 C14 V1 72.66(12)
C16 C15 C14 108.0(2)
C16 C15 V1 72.05(13)
C14 C15 V1 71.48(12)
C17 C16 C15 108.0(2)
C17 C16 V1 72.83(13)
C15 C16 V1 72.34(13)
C16 C17 C13 108.1(2)
C16 C17 V1 71.92(13)
C13 C17 V1 71.57(14)
C19 C18 C22 107.7(2)
C19 C18 V1 71.95(13)
C22 C18 V1 72.96(14)
C20 C19 C18 108.5(2)
C20 C19 V1 73.46(14)
C18 C19 V1 72.39(14)
C19 C20 C21 108.0(2)
C19 C20 V1 71.13(14)
C21 C20 V1 72.20(15)
C22 C21 C20 107.7(2)
C22 C21 V1 72.24(13)
C20 C21 V1 72.32(13)
C21 C22 C18 108.1(2)
C21 C22 V1 72.38(13)
C18 C22 V1 71.34(12)
C23 V2 C24 35.91(8)
C23 V2 C39 108.27(8)
C24 V2 C39 126.39(8)
C23 V2 C35 80.28(9)
C24 V2 C35 90.88(9)
C39 V2 C35 35.60(8)
C23 V2 C41 104.52(9)
C24 V2 C41 126.46(10)
C39 V2 C41 93.67(9)
C35 V2 C41 122.45(9)
C23 V2 C42 77.67(9)
C24 V2 C42 91.33(9)
C39 V2 C42 124.37(10)
C35 V2 C42 138.59(9)
C41 V2 C42 35.55(9)
C23 V2 C36 88.90(9)
C24 V2 C36 77.62(9)
C39 V2 C36 59.59(9)
C35 V2 C36 35.93(9)
C41 V2 C36 152.99(9)
C42 V2 C36 166.56(9)
C23 V2 C38 139.36(8)
C24 V2 C38 136.03(9)
C39 V2 C38 35.61(9)
C35 V2 C38 59.09(9)
C41 V2 C38 97.45(10)
C42 V2 C38 132.60(9)
C36 V2 C38 59.09(10)
C23 V2 C37 123.74(9)
C24 V2 C37 102.98(10)
C39 V2 C37 59.51(10)
C35 V2 C37 59.47(9)
C41 V2 C37 129.37(10)
C42 V2 C37 157.53(9)
C36 V2 C37 35.58(9)
C38 V2 C37 35.46(9)
C23 V2 C44 123.67(9)
C24 V2 C44 106.68(8)
C39 V2 C44 125.25(9)
C35 V2 C44 155.76(10)
C41 V2 C44 59.61(9)
C42 V2 C44 59.34(9)
C36 V2 C44 130.96(10)
C38 V2 C44 96.91(9)
C37 V2 C44 99.51(9)
C23 V2 C43 88.59(9)
C24 V2 C43 80.42(8)
C39 V2 C43 151.78(9)
C35 V2 C43 168.84(9)
C41 V2 C43 59.57(9)
C42 V2 C43 35.89(9)
C36 V2 C43 145.62(9)
C38 V2 C43 132.03(9)
C37 V2 C43 129.18(9)
C44 V2 C43 35.38(8)
C23 V2 C40 136.50(9)
C24 V2 C40 139.07(8)
C39 V2 C40 94.49(9)
C35 V2 C40 130.05(9)
C41 V2 C40 35.69(9)
C42 V2 C40 58.97(9)
C36 V2 C40 134.41(10)
C38 V2 C40 77.89(9)
C37 V2 C40 99.72(10)
C44 V2 C40 35.46(8)
C43 V2 C40 58.90(9)
C29 N3 C25 115.5(2)
C34 N4 C30 115.3(2)
C24 C23 C27 144.7(2)
C24 C23 V2 72.49(14)
C27 C23 V2 142.42(16)
C23 C24 C32 143.9(2)
C23 C24 V2 71.60(14)
C32 C24 V2 144.31(16)
N3 C25 C26 124.4(2)
C25 C26 C27 119.9(2)
C26 C27 C28 115.8(2)
C26 C27 C23 121.8(2)
C28 C27 C23 122.4(2)
C29 C28 C27 120.2(2)
N3 C29 C28 124.2(2)
N4 C30 C31 124.2(2)
C30 C31 C32 120.2(2)
C31 C32 C33 115.6(2)
C31 C32 C24 121.5(2)
C33 C32 C24 122.8(2)
C34 C33 C32 120.0(2)
N4 C34 C33 124.6(2)
C39 C35 C36 108.2(2)
C39 C35 V2 72.10(13)
C36 C35 V2 72.53(13)
C37 C36 C35 107.6(2)
C37 C36 V2 72.29(14)
C35 C36 V2 71.54(14)
C38 C37 C36 107.8(2)
C38 C37 V2 72.27(15)
C36 C37 V2 72.13(15)
C39 C38 C37 108.5(2)
C39 C38 V2 71.53(15)
C37 C38 V2 72.28(15)
C35 C39 C38 107.8(2)
C35 C39 V2 72.30(14)
C38 C39 V2 72.87(14)
C44 C40 C41 108.3(2)
C44 C40 V2 72.01(13)
C41 C40 V2 71.22(13)
C42 C41 C40 107.7(2)
C42 C41 V2 72.48(14)
C40 C41 V2 73.09(14)
C41 C42 C43 108.3(2)
C41 C42 V2 71.96(14)
C43 C42 V2 72.64(14)
C44 C43 C42 107.6(2)
C44 C43 V2 72.13(13)
C42 C43 V2 71.47(13)
C43 C44 C40 108.0(2)
C43 C44 V2 72.49(12)
C40 C44 V2 72.53(12)

loop_
_geom_bond_atom_site_label_1
_geom_bond_atom_site_label_2
_geom_bond_distance
V1 C2 2.080(2)
V1 C1 2.129(2)
V1 C19 2.288(2)
V1 C18 2.294(2)
V1 C14 2.294(2)
V1 C13 2.302(2)
V1 C16 2.306(2)
V1 C15 2.310(2)
V1 C22 2.315(2)
V1 C21 2.317(2)
V1 C17 2.318(2)
V1 C20 2.318(2)
N1 C7 1.337(3)
N1 C3 1.351(3)
N2 C12 1.338(3)
N2 C8 1.343(3)
C1 C2 1.290(3)
C1 C5 1.460(3)
C2 C10 1.468(3)
C3 C4 1.379(3)
C4 C5 1.400(3)
C5 C6 1.396(3)
C6 C7 1.386(3)
C8 C9 1.385(3)
C9 C10 1.385(3)
C10 C11 1.397(3)
C11 C12 1.383(3)
C13 C14 1.401(3)
C13 C17 1.414(3)
C14 C15 1.418(3)
C15 C16 1.412(3)
C16 C17 1.400(3)
C18 C19 1.403(3)
C18 C22 1.413(3)
C19 C20 1.401(3)
C20 C21 1.412(3)
C21 C22 1.407(3)
V2 C23 2.095(2)
V2 C24 2.105(2)
V2 C39 2.285(2)
V2 C35 2.288(2)
V2 C41 2.288(2)
V2 C42 2.295(2)
V2 C36 2.301(2)
V2 C38 2.303(3)
V2 C37 2.303(3)
V2 C44 2.306(2)
V2 C43 2.310(2)
V2 C40 2.313(2)
N3 C29 1.340(3)
N3 C25 1.340(3)
N4 C34 1.343(3)
N4 C30 1.344(3)
C23 C24 1.295(3)
C23 C27 1.457(3)
C24 C32 1.457(3)
C25 C26 1.385(3)
C26 C27 1.397(3)
C27 C28 1.399(3)
C28 C29 1.383(3)
C30 C31 1.392(3)
C31 C32 1.396(3)
C32 C33 1.405(3)
C33 C34 1.386(3)
C35 C39 1.398(3)
C35 C36 1.415(3)
C36 C37 1.407(4)
C37 C38 1.402(4)
C38 C39 1.403(3)
C40 C44 1.406(3)
C40 C41 1.410(4)
C41 C42 1.399(3)
C42 C43 1.419(3)
C43 C44 1.403(3)

loop_
_geom_torsion_atom_site_label_1
_geom_torsion_atom_site_label_2
_geom_torsion_atom_site_label_3
_geom_torsion_atom_site_label_4
_geom_torsion
C19 V1 C1 C2 126.90(14)
C18 V1 C1 C2 107.18(14)
C14 V1 C1 C2 -132.91(14)
C13 V1 C1 C2 -112.72(15)
C16 V1 C1 C2 -67.90(15)
C15 V1 C1 C2 -107.97(16)
C22 V1 C1 C2 71.72(14)
C21 V1 C1 C2 60.25(17)
C17 V1 C1 C2 -77.35(14)
C20 V1 C1 C2 100.38(18)
C2 V1 C1 C5 178.2(4)
C19 V1 C1 C5 -54.9(3)
C18 V1 C1 C5 -74.6(3)
C14 V1 C1 C5 45.3(3)
C13 V1 C1 C5 65.5(3)
C16 V1 C1 C5 110.3(3)
C15 V1 C1 C5 70.2(3)
C22 V1 C1 C5 -110.1(3)
C21 V1 C1 C5 -121.5(3)
C17 V1 C1 C5 100.9(3)
C20 V1 C1 C5 -81.4(3)
C5 C1 C2 C10 2.2(6)
V1 C1 C2 C10 -179.6(3)
C5 C1 C2 V1 -178.2(4)
C19 V1 C2 C1 -72.86(16)
C18 V1 C2 C1 -71.65(14)
C14 V1 C2 C1 63.93(17)
C13 V1 C2 C1 65.21(14)
C16 V1 C2 C1 124.57(14)
C15 V1 C2 C1 112.73(16)
C22 V1 C2 C1 -103.71(15)
C21 V1 C2 C1 -131.15(14)
C17 V1 C2 C1 97.80(14)
C20 V1 C2 C1 -120.62(15)
C1 V1 C2 C10 179.5(4)
C19 V1 C2 C10 106.6(3)
C18 V1 C2 C10 107.8(3)
C14 V1 C2 C10 -116.6(3)
C13 V1 C2 C10 -115.3(3)
C16 V1 C2 C10 -55.9(3)
C15 V1 C2 C10 -67.8(3)
C22 V1 C2 C10 75.8(3)
C21 V1 C2 C10 48.3(3)
C17 V1 C2 C10 -82.7(3)
C20 V1 C2 C10 58.9(3)
C7 N1 C3 C4 -0.5(4)
N1 C3 C4 C5 2.0(4)
C3 C4 C5 C6 -1.6(3)
C3 C4 C5 C1 179.5(2)
C2 C1 C5 C6 86.4(4)
V1 C1 C5 C6 -90.7(4)
C2 C1 C5 C4 -94.8(4)
V1 C1 C5 C4 88.1(3)
C4 C5 C6 C7 0.1(3)
C1 C5 C6 C7 179.0(2)
C3 N1 C7 C6 -1.2(4)
C5 C6 C7 N1 1.4(4)
C12 N2 C8 C9 0.0(4)
N2 C8 C9 C10 0.2(4)
C8 C9 C10 C11 -0.9(3)
C8 C9 C10 C2 179.8(2)
C1 C2 C10 C9 -20.5(4)
V1 C2 C10 C9 160.2(2)
C1 C2 C10 C11 160.2(3)
V1 C2 C10 C11 -19.1(4)
C9 C10 C11 C12 1.4(3)
C2 C10 C11 C12 -179.3(2)
C8 N2 C12 C11 0.5(4)
C10 C11 C12 N2 -1.3(4)
C2 V1 C13 C14 -178.30(14)
C1 V1 C13 C14 -145.68(15)
C19 V1 C13 C14 -35.89(17)
C18 V1 C13 C14 -78.86(18)
C16 V1 C13 C14 79.73(15)
C15 V1 C13 C14 38.02(13)
C22 V1 C13 C14 -126.9(4)
C21 V1 C13 C14 50.9(3)
C17 V1 C13 C14 116.5(2)
C20 V1 C13 C14 7.25(19)
C2 V1 C13 C17 65.21(15)
C1 V1 C13 C17 97.83(16)
C19 V1 C13 C17 -152.38(14)
C18 V1 C13 C17 164.65(15)
C14 V1 C13 C17 -116.5(2)
C16 V1 C13 C17 -36.76(14)
C15 V1 C13 C17 -78.47(15)
C22 V1 C13 C17 116.6(4)
C21 V1 C13 C17 -65.6(3)
C20 V1 C13 C17 -109.24(16)
C17 C13 C14 C15 -0.5(2)
V1 C13 C14 C15 -64.67(14)
C17 C13 C14 V1 64.20(15)
C2 V1 C14 C13 2.20(18)
C1 V1 C14 C13 35.71(16)
C19 V1 C14 C13 150.20(15)
C18 V1 C14 C13 127.88(15)
C16 V1 C14 C13 -78.50(15)
C15 V1 C14 C13 -115.5(2)
C22 V1 C14 C13 156.70(18)
C21 V1 C14 C13 -158.68(14)
C17 V1 C14 C13 -37.34(14)
C20 V1 C14 C13 -174.54(14)
C2 V1 C14 C15 117.73(15)
C1 V1 C14 C15 151.25(15)
C19 V1 C14 C15 -94.26(15)
C18 V1 C14 C15 -116.58(15)
C13 V1 C14 C15 115.5(2)
C16 V1 C14 C15 37.04(14)
C22 V1 C14 C15 -87.8(2)
C21 V1 C14 C15 -43.15(19)
C17 V1 C14 C15 78.19(15)
C20 V1 C14 C15 -59.00(15)
C13 C14 C15 C16 1.4(2)
V1 C14 C15 C16 -63.23(15)
C13 C14 C15 V1 64.60(15)
C2 V1 C15 C16 20.14(19)
C1 V1 C15 C16 73.73(18)
C19 V1 C15 C16 -155.53(14)
C18 V1 C15 C16 -154.18(14)
C14 V1 C15 C16 116.8(2)
C13 V1 C15 C16 79.16(15)
C22 V1 C15 C16 -105.84(17)
C21 V1 C15 C16 -96.08(15)
C17 V1 C15 C16 37.33(13)
C20 V1 C15 C16 -123.95(15)
C2 V1 C15 C14 -96.64(17)
C1 V1 C15 C14 -43.1(2)
C19 V1 C15 C14 87.69(15)
C18 V1 C15 C14 89.03(17)
C13 V1 C15 C14 -37.62(14)
C16 V1 C15 C14 -116.8(2)
C22 V1 C15 C14 137.37(15)
C21 V1 C15 C14 147.13(15)
C17 V1 C15 C14 -79.45(15)
C20 V1 C15 C14 119.26(16)
C14 C15 C16 C17 -1.7(2)
V1 C15 C16 C17 -64.61(15)
C14 C15 C16 V1 62.86(15)
C2 V1 C16 C17 -50.03(14)
C1 V1 C16 C17 -16.47(16)
C19 V1 C16 C17 146.59(13)
C18 V1 C16 C17 176.3(2)
C14 V1 C16 C17 78.62(14)
C13 V1 C16 C17 37.17(13)
C15 V1 C16 C17 115.92(19)
C22 V1 C16 C17 -134.38(14)
C21 V1 C16 C17 -153.22(14)
C20 V1 C16 C17 170.90(13)
C2 V1 C16 C15 -165.95(14)
C1 V1 C16 C15 -132.38(14)
C19 V1 C16 C15 30.67(17)
C18 V1 C16 C15 60.3(3)
C14 V1 C16 C15 -37.30(13)
C13 V1 C16 C15 -78.75(15)
C22 V1 C16 C15 109.70(15)
C21 V1 C16 C15 90.87(15)
C17 V1 C16 C15 -115.92(19)
C20 V1 C16 C15 54.98(14)
C15 C16 C17 C13 1.5(2)
V1 C16 C17 C13 -62.82(15)
C15 C16 C17 V1 64.28(15)
C14 C13 C17 C16 -0.6(2)
V1 C13 C17 C16 63.05(15)
C14 C13 C17 V1 -63.66(15)
C2 V1 C17 C16 130.30(14)
C1 V1 C17 C16 165.71(14)
C19 V1 C17 C16 -64.4(2)
C18 V1 C17 C16 -173.4(3)
C14 V1 C17 C16 -79.79(14)
C13 V1 C17 C16 -117.0(2)
C15 V1 C17 C16 -37.72(13)
C22 V1 C17 C16 87.2(2)
C21 V1 C17 C16 36.40(18)
C20 V1 C17 C16 -12.35(18)
C2 V1 C17 C13 -112.72(15)
C1 V1 C17 C13 -77.32(15)
C19 V1 C17 C13 52.6(2)
C18 V1 C17 C13 -56.4(4)
C14 V1 C17 C13 37.19(14)
C16 V1 C17 C13 117.0(2)
C15 V1 C17 C13 79.25(15)
C22 V1 C17 C13 -155.81(17)
C21 V1 C17 C13 153.37(15)
C20 V1 C17 C13 104.62(16)
C2 V1 C18 C19 -178.39(15)
C1 V1 C18 C19 147.68(15)
C14 V1 C18 C19 40.62(18)
C13 V1 C18 C19 82.11(19)
C16 V1 C18 C19 -43.4(3)
C15 V1 C18 C19 -2.31(19)
C22 V1 C18 C19 -115.7(2)
C21 V1 C18 C19 -78.79(16)
C17 V1 C18 C19 126.7(4)
C20 V1 C18 C19 -37.26(14)
C2 V1 C18 C22 -62.67(15)
C1 V1 C18 C22 -96.61(15)
C19 V1 C18 C22 115.7(2)
C14 V1 C18 C22 156.34(14)
C13 V1 C18 C22 -162.18(14)
C16 V1 C18 C22 72.3(3)
C15 V1 C18 C22 113.41(15)
C21 V1 C18 C22 36.92(14)
C17 V1 C18 C22 -117.6(4)
C20 V1 C18 C22 78.45(15)
C22 C18 C19 C20 0.4(3)
V1 C18 C19 C20 65.08(17)
C22 C18 C19 V1 -64.70(17)
C2 V1 C19 C20 -114.14(14)
C1 V1 C19 C20 -151.22(12)
C18 V1 C19 C20 -116.2(2)
C14 V1 C19 C20 97.85(13)
C13 V1 C19 C20 117.76(14)
C16 V1 C19 C20 44.67(16)
C15 V1 C19 C20 62.00(13)
C22 V1 C19 C20 -78.48(14)
C21 V1 C19 C20 -37.05(13)
C17 V1 C19 C20 84.7(2)
C2 V1 C19 C18 2.08(19)
C1 V1 C19 C18 -35.00(16)
C14 V1 C19 C18 -145.93(15)
C13 V1 C19 C18 -126.01(15)
C16 V1 C19 C18 160.90(14)
C15 V1 C19 C18 178.22(15)
C22 V1 C19 C18 37.75(14)
C21 V1 C19 C18 79.17(15)
C17 V1 C19 C18 -159.12(17)
C20 V1 C19 C18 116.2(2)
C18 C19 C20 C21 -1.2(3)
V1 C19 C20 C21 63.23(17)
C18 C19 C20 V1 -64.38(17)
C2 V1 C20 C19 98.82(16)
C1 V1 C20 C19 45.40(19)
C18 V1 C20 C19 37.53(13)
C14 V1 C20 C19 -84.72(14)
C13 V1 C20 C19 -88.94(16)
C16 V1 C20 C19 -144.87(13)
C15 V1 C20 C19 -115.65(14)
C22 V1 C20 C19 79.44(15)
C21 V1 C20 C19 116.9(2)
C17 V1 C20 C19 -137.70(14)
C2 V1 C20 C21 -18.1(2)
C1 V1 C20 C21 -71.5(2)
C19 V1 C20 C21 -116.9(2)
C18 V1 C20 C21 -79.35(15)
C14 V1 C20 C21 158.40(15)
C13 V1 C20 C21 154.18(15)
C16 V1 C20 C21 98.25(15)
C15 V1 C20 C21 127.47(16)
C22 V1 C20 C21 -37.44(14)
C17 V1 C20 C21 105.42(16)
C19 C20 C21 C22 1.5(3)
V1 C20 C21 C22 64.02(17)
C19 C20 C21 V1 -62.54(17)
C2 V1 C21 C22 51.03(16)
C1 V1 C21 C22 20.08(19)
C19 V1 C21 C22 -78.99(16)
C18 V1 C21 C22 -37.26(15)
C14 V1 C21 C22 -143.88(15)
C13 V1 C21 C22 -179.1(2)
C16 V1 C21 C22 155.90(15)
C15 V1 C21 C22 -167.88(15)
C17 V1 C21 C22 135.44(15)
C20 V1 C21 C22 -116.0(2)
C2 V1 C21 C20 167.00(14)
C1 V1 C21 C20 136.06(14)
C19 V1 C21 C20 36.98(14)
C18 V1 C21 C20 78.71(16)
C14 V1 C21 C20 -27.91(19)
C13 V1 C21 C20 -63.1(3)
C16 V1 C21 C20 -88.13(15)
C15 V1 C21 C20 -51.90(15)
C22 V1 C21 C20 116.0(2)
C17 V1 C21 C20 -108.59(16)
C20 C21 C22 C18 -1.2(3)
V1 C21 C22 C18 62.82(17)
C20 C21 C22 V1 -64.07(17)
C19 C18 C22 C21 0.5(3)
V1 C18 C22 C21 -63.50(17)
C19 C18 C22 V1 64.04(16)
C2 V1 C22 C21 -128.40(16)
C1 V1 C22 C21 -162.94(16)
C19 V1 C22 C21 79.09(16)
C18 V1 C22 C21 116.8(2)
C14 V1 C22 C21 71.5(2)
C13 V1 C22 C21 178.6(3)
C16 V1 C22 C21 -33.1(2)
C15 V1 C22 C21 16.8(2)
C17 V1 C22 C21 -85.0(2)
C20 V1 C22 C21 37.55(15)
C2 V1 C22 C18 114.80(16)
C1 V1 C22 C18 80.27(15)
C19 V1 C22 C18 -37.70(15)
C14 V1 C22 C18 -45.3(2)
C13 V1 C22 C18 61.8(4)
C16 V1 C22 C18 -149.91(15)
C15 V1 C22 C18 -100.02(17)
C21 V1 C22 C18 -116.8(2)
C17 V1 C22 C18 158.19(18)
C20 V1 C22 C18 -79.25(16)
C39 V2 C23 C24 127.54(14)
C35 V2 C23 C24 105.26(15)
C41 V2 C23 C24 -133.54(14)
C42 V2 C23 C24 -110.02(15)
C36 V2 C23 C24 70.19(15)
C38 V2 C23 C24 105.97(18)
C37 V2 C23 C24 62.50(17)
C44 V2 C23 C24 -70.63(17)
C43 V2 C23 C24 -75.52(15)
C40 V2 C23 C24 -114.59(16)
C24 V2 C23 C27 173.4(3)
C39 V2 C23 C27 -59.0(3)
C35 V2 C23 C27 -81.3(3)
C41 V2 C23 C27 39.9(3)
C42 V2 C23 C27 63.4(3)
C36 V2 C23 C27 -116.4(3)
C38 V2 C23 C27 -80.6(3)
C37 V2 C23 C27 -124.1(3)
C44 V2 C23 C27 102.8(3)
C43 V2 C23 C27 97.9(3)
C40 V2 C23 C27 58.8(3)
C27 C23 C24 C32 12.1(6)
V2 C23 C24 C32 -174.8(4)
C27 C23 C24 V2 -173.1(4)
C39 V2 C24 C23 -69.29(18)
C35 V2 C24 C23 -71.99(15)
C41 V2 C24 C23 60.75(16)
C42 V2 C24 C23 66.65(15)
C36 V2 C24 C23 -105.63(15)
C38 V2 C24 C23 -115.60(16)
C37 V2 C24 C23 -130.80(14)
C44 V2 C24 C23 124.95(14)
C43 V2 C24 C23 100.99(15)
C40 V2 C24 C23 107.17(17)
C23 V2 C24 C32 174.8(3)
C39 V2 C24 C32 105.5(3)
C35 V2 C24 C32 102.8(3)
C41 V2 C24 C32 -124.5(3)
C42 V2 C24 C32 -118.6(3)
C36 V2 C24 C32 69.1(3)
C38 V2 C24 C32 59.2(3)
C37 V2 C24 C32 44.0(3)
C44 V2 C24 C32 -60.3(3)
C43 V2 C24 C32 -84.3(3)
C40 V2 C24 C32 -78.1(3)
C29 N3 C25 C26 -0.4(3)
N3 C25 C26 C27 1.5(4)
C25 C26 C27 C28 -1.7(3)
C25 C26 C27 C23 179.8(2)
C24 C23 C27 C26 -162.4(3)
V2 C23 C27 C26 28.5(4)
C24 C23 C27 C28 19.2(5)
V2 C23 C27 C28 -149.9(2)
C26 C27 C28 C29 1.0(3)
C23 C27 C28 C29 179.5(2)
C25 N3 C29 C28 -0.4(3)
C27 C28 C29 N3 0.1(3)
C34 N4 C30 C31 1.1(4)
N4 C30 C31 C32 0.1(4)
C30 C31 C32 C33 -1.6(4)
C30 C31 C32 C24 179.6(2)
C23 C24 C32 C31 -174.7(3)
V2 C24 C32 C31 13.8(4)
C23 C24 C32 C33 6.6(5)
V2 C24 C32 C33 -165.0(2)
C31 C32 C33 C34 1.8(4)
C24 C32 C33 C34 -179.4(2)
C30 N4 C34 C33 -0.8(4)
C32 C33 C34 N4 -0.7(4)
C23 V2 C35 C39 141.80(17)
C24 V2 C35 C39 176.26(16)
C41 V2 C35 C39 40.70(19)
C42 V2 C35 C39 83.3(2)
C36 V2 C35 C39 -116.5(2)
C38 V2 C35 C39 -37.67(16)
C37 V2 C35 C39 -79.15(17)
C44 V2 C35 C39 -46.6(3)
C43 V2 C35 C39 137.7(5)
C40 V2 C35 C39 -3.0(2)
C23 V2 C35 C36 -101.72(16)
C24 V2 C35 C36 -67.26(16)
C39 V2 C35 C36 116.5(2)
C41 V2 C35 C36 157.18(16)
C42 V2 C35 C36 -160.27(16)
C38 V2 C35 C36 78.81(17)
C37 V2 C35 C36 37.33(16)
C44 V2 C35 C36 69.9(3)
C43 V2 C35 C36 -105.8(5)
C40 V2 C35 C36 113.46(17)
C39 C35 C36 C37 0.0(3)
V2 C35 C36 C37 -63.75(17)
C39 C35 C36 V2 63.73(17)
C23 V2 C36 C37 -168.99(16)
C24 V2 C36 C37 -134.59(17)
C39 V2 C36 C37 79.00(17)
C35 V2 C36 C37 116.2(2)
C41 V2 C36 C37 70.1(3)
C42 V2 C36 C37 -169.9(4)
C38 V2 C36 C37 37.36(15)
C44 V2 C36 C37 -33.1(2)
C43 V2 C36 C37 -83.1(2)
C40 V2 C36 C37 15.6(2)
C23 V2 C36 C35 74.85(16)
C24 V2 C36 C35 109.25(16)
C39 V2 C36 C35 -37.17(15)
C41 V2 C36 C35 -46.1(3)
C42 V2 C36 C35 74.0(4)
C38 V2 C36 C35 -78.80(17)
C37 V2 C36 C35 -116.2(2)
C44 V2 C36 C35 -149.29(15)
C43 V2 C36 C35 160.74(16)
C40 V2 C36 C35 -100.55(18)
C35 C36 C37 C38 -0.6(3)
V2 C36 C37 C38 -63.90(18)
C35 C36 C37 V2 63.26(18)
C23 V2 C37 C38 129.44(14)
C24 V2 C37 C38 161.71(13)
C39 V2 C37 C38 36.90(13)
C35 V2 C37 C38 78.46(15)
C41 V2 C37 C38 -30.32(18)
C42 V2 C37 C38 -70.0(3)
C36 V2 C37 C38 116.2(2)
C44 V2 C37 C38 -88.58(15)
C43 V2 C37 C38 -110.16(15)
C40 V2 C37 C38 -52.60(15)
C23 V2 C37 C36 13.3(2)
C24 V2 C37 C36 45.55(17)
C39 V2 C37 C36 -79.26(16)
C35 V2 C37 C36 -37.69(15)
C41 V2 C37 C36 -146.47(15)
C42 V2 C37 C36 173.9(2)
C38 V2 C37 C36 -116.2(2)
C44 V2 C37 C36 155.26(15)
C43 V2 C37 C36 133.69(15)
C40 V2 C37 C36 -168.75(15)
C36 C37 C38 C39 1.1(3)
V2 C37 C38 C39 -62.75(18)
C36 C37 C38 V2 63.82(18)
C23 V2 C38 C39 36.8(2)
C24 V2 C38 C39 91.15(19)
C35 V2 C38 C39 37.66(15)
C41 V2 C38 C39 -85.88(16)
C42 V2 C38 C39 -91.91(18)
C36 V2 C38 C39 79.79(16)
C37 V2 C38 C39 117.3(2)
C44 V2 C38 C39 -146.01(16)
C43 V2 C38 C39 -141.15(15)
C40 V2 C38 C39 -115.91(17)
C23 V2 C38 C37 -80.45(19)
C24 V2 C38 C37 -26.14(19)
C39 V2 C38 C37 -117.3(2)
C35 V2 C38 C37 -79.63(15)
C41 V2 C38 C37 156.83(14)
C42 V2 C38 C37 150.80(14)
C36 V2 C38 C37 -37.50(14)
C44 V2 C38 C37 96.70(15)
C43 V2 C38 C37 101.56(16)
C40 V2 C38 C37 126.80(15)
C36 C35 C39 C38 0.7(3)
V2 C35 C39 C38 64.69(17)
C36 C35 C39 V2 -64.00(17)
C37 C38 C39 C35 -1.1(3)
V2 C38 C39 C35 -64.31(18)
C37 C38 C39 V2 63.23(18)
C23 V2 C39 C35 -39.94(17)
C24 V2 C39 C35 -4.6(2)
C41 V2 C39 C35 -146.54(16)
C42 V2 C39 C35 -127.26(16)
C36 V2 C39 C35 37.52(15)
C38 V2 C39 C35 115.8(2)
C37 V2 C39 C35 79.03(17)
C44 V2 C39 C35 158.59(15)
C43 V2 C39 C35 -164.02(19)
C40 V2 C39 C35 177.68(16)
C23 V2 C39 C38 -155.71(15)
C24 V2 C39 C38 -120.42(16)
C35 V2 C39 C38 -115.8(2)
C41 V2 C39 C38 97.68(17)
C42 V2 C39 C38 116.96(17)
C36 V2 C39 C38 -78.26(17)
C37 V2 C39 C38 -36.74(15)
C44 V2 C39 C38 42.8(2)
C43 V2 C39 C38 80.2(3)
C40 V2 C39 C38 61.90(17)
C23 V2 C40 C44 84.77(19)
C24 V2 C40 C44 30.3(2)
C39 V2 C40 C44 -152.58(17)
C35 V2 C40 C44 -150.82(16)
C41 V2 C40 C44 117.4(2)
C42 V2 C40 C44 79.56(17)
C36 V2 C40 C44 -101.92(18)
C38 V2 C40 C44 -120.89(17)
C37 V2 C40 C44 -92.77(17)
C43 V2 C40 C44 37.40(15)
C23 V2 C40 C41 -32.6(2)
C24 V2 C40 C41 -87.10(19)
C39 V2 C40 C41 90.04(16)
C35 V2 C40 C41 91.81(18)
C42 V2 C40 C41 -37.81(14)
C36 V2 C40 C41 140.70(16)
C38 V2 C40 C41 121.73(16)
C37 V2 C40 C41 149.85(15)
C44 V2 C40 C41 -117.4(2)
C43 V2 C40 C41 -79.97(16)
C44 C40 C41 C42 1.9(3)
V2 C40 C41 C42 64.73(16)
C44 C40 C41 V2 -62.84(16)
C23 V2 C41 C42 42.10(15)
C24 V2 C41 C42 10.19(18)
C39 V2 C41 C42 152.05(15)
C35 V2 C41 C42 129.70(15)
C36 V2 C41 C42 159.77(19)
C38 V2 C41 C42 -172.37(15)
C37 V2 C41 C42 -155.19(14)
C44 V2 C41 C42 -78.69(15)
C43 V2 C41 C42 -37.43(14)
C40 V2 C41 C42 -115.4(2)
C23 V2 C41 C40 157.47(14)
C24 V2 C41 C40 125.56(15)
C39 V2 C41 C40 -92.59(15)
C35 V2 C41 C40 -114.94(15)
C42 V2 C41 C40 115.4(2)
C36 V2 C41 C40 -84.9(2)
C38 V2 C41 C40 -57.00(15)
C37 V2 C41 C40 -39.83(19)
C44 V2 C41 C40 36.67(14)
C43 V2 C41 C40 77.93(15)
C40 C41 C42 C43 -1.1(3)
V2 C41 C42 C43 64.01(16)
C40 C41 C42 V2 -65.13(16)
C23 V2 C42 C41 -138.36(15)
C24 V2 C42 C41 -171.81(15)
C39 V2 C42 C41 -34.52(18)
C35 V2 C42 C41 -78.98(19)
C36 V2 C42 C41 -137.5(4)
C38 V2 C42 C41 10.3(2)
C37 V2 C42 C41 58.1(3)
C44 V2 C42 C41 79.52(15)
C43 V2 C42 C41 116.6(2)
C40 V2 C42 C41 37.97(14)
C23 V2 C42 C43 105.02(15)
C24 V2 C42 C43 71.57(15)
C39 V2 C42 C43 -151.14(14)
C35 V2 C42 C43 164.41(15)
C41 V2 C42 C43 -116.6(2)
C36 V2 C42 C43 105.9(4)
C38 V2 C42 C43 -106.31(17)
C37 V2 C42 C43 -58.5(3)
C44 V2 C42 C43 -37.10(13)
C40 V2 C42 C43 -78.65(15)
C41 C42 C43 C44 -0.1(3)
V2 C42 C43 C44 63.50(15)
C41 C42 C43 V2 -63.57(16)
C23 V2 C43 C44 172.95(15)
C24 V2 C43 C44 137.78(16)
C39 V2 C43 C44 -58.9(3)
C35 V2 C43 C44 176.9(4)
C41 V2 C43 C44 -79.27(16)
C42 V2 C43 C44 -116.3(2)
C36 V2 C43 C44 87.0(2)
C38 V2 C43 C44 -8.4(2)
C37 V2 C43 C44 38.79(19)
C40 V2 C43 C44 -37.49(14)
C23 V2 C43 C42 -70.71(15)
C24 V2 C43 C42 -105.87(15)
C39 V2 C43 C42 57.4(3)
C35 V2 C43 C42 -66.7(5)
C41 V2 C43 C42 37.07(14)
C36 V2 C43 C42 -156.69(17)
C38 V2 C43 C42 107.99(17)
C37 V2 C43 C42 155.14(15)
C44 V2 C43 C42 116.3(2)
C40 V2 C43 C42 78.86(16)
C42 C43 C44 C40 1.2(2)
V2 C43 C44 C40 64.30(15)
C42 C43 C44 V2 -63.07(15)
C41 C40 C44 C43 -1.9(3)
V2 C40 C44 C43 -64.27(15)
C41 C40 C44 V2 62.34(16)
C23 V2 C44 C43 -8.48(18)
C24 V2 C44 C43 -43.76(16)
C39 V2 C44 C43 150.27(15)
C35 V2 C44 C43 -178.6(2)
C41 V2 C44 C43 79.15(16)
C42 V2 C44 C43 37.64(15)
C36 V2 C44 C43 -131.69(16)
C38 V2 C44 C43 173.76(16)
C37 V2 C44 C43 -150.50(16)
C40 V2 C44 C43 116.1(2)
C23 V2 C44 C40 -124.54(16)
C24 V2 C44 C40 -159.83(16)
C39 V2 C44 C40 34.2(2)
C35 V2 C44 C40 65.4(3)
C41 V2 C44 C40 -36.91(16)
C42 V2 C44 C40 -78.42(17)
C36 V2 C44 C40 112.25(18)
C38 V2 C44 C40 57.69(17)
C37 V2 C44 C40 93.44(17)
C43 V2 C44 C40 -116.1(2)
